data_7116275
loop_
_publ_author_name
'Sen, Susan'
'Neogi, Subhadip'
'Rissanen, Kari'
'Bharadwaj, Parimal K.'

_publ_section_title
;
 Solvent induced single-crystal to single-crystal structural
 transformation and concomitant transmetalation in a 3D cationic
 Zn(ii)-framework.
;
_journal_issue 15
_journal_name_full 'Chemical communications (Cambridge, England)'
_journal_page_first 3173
_journal_page_last 3176
_journal_paper_doi 10.1039/c4cc09955a
_journal_volume 51
_journal_year 2015
_chemical_formula_moiety 'C19 H9 N2 O10 Zn2'
_chemical_formula_sum 'C19 H9 N2 O10 Zn2'
_chemical_formula_weight 556.02
_chemical_name_systematic
; 
 ? 
;
_space_group_IT_number 141
_symmetry_cell_setting tetragonal
_symmetry_space_group_name_Hall '-I 4bd 2'
_symmetry_space_group_name_H-M 'I 41/a m d :2'
_atom_sites_solution_hydrogens geom
_atom_sites_solution_primary direct
_atom_sites_solution_secondary difmap
_audit_creation_method SHELXL-97
_audit_update_record
;
2014-12-03 deposited with the CCDC.
2015-01-05 downloaded from the CCDC.
;
_cell_angle_alpha 90.00
_cell_angle_beta 90.00
_cell_angle_gamma 90.00
_cell_formula_units_Z 32
_cell_length_a 25.5552(11)
_cell_length_b 25.5552(11)
_cell_length_c 51.403(2)
_cell_measurement_temperature 100(2)
_cell_volume 33570(2)
_computing_cell_refinement 'SAINT 6.45 ( Bruker, 2003)'
_computing_data_collection 'SMART 5.628 (Bruker, 2003)'
_computing_data_reduction 'SAINT 6.45  (Bruker, 2003)'
_computing_molecular_graphics 'Diamond 2.1e'
_computing_structure_refinement 'SHELXL-97 (Sheldrick, 1997)'
_computing_structure_solution 'SHELXS-97 (Sheldrick, 1990)'
_diffrn_ambient_temperature 100(2)
_diffrn_measured_fraction_theta_full 0.998
_diffrn_measured_fraction_theta_max 0.998
_diffrn_measurement_device_type 'Bruker SMART APEX'
_diffrn_measurement_method /w-scans
_diffrn_radiation_monochromator graphite
_diffrn_radiation_source 'fine-focus sealed tube'
_diffrn_radiation_type MoK\a
_diffrn_radiation_wavelength 0.71073
_diffrn_reflns_av_R_equivalents 0.1638
_diffrn_reflns_av_sigmaI/netI 0.0621
_diffrn_reflns_limit_h_max 29
_diffrn_reflns_limit_h_min -30
_diffrn_reflns_limit_k_max 30
_diffrn_reflns_limit_k_min -30
_diffrn_reflns_limit_l_max 61
_diffrn_reflns_limit_l_min -61
_diffrn_reflns_number 131694
_diffrn_reflns_theta_full 25.00
_diffrn_reflns_theta_max 25.00
_diffrn_reflns_theta_min 2.14
_exptl_absorpt_coefficient_mu 1.173
_exptl_absorpt_correction_T_max 0.8166
_exptl_absorpt_correction_T_min 0.7907
_exptl_absorpt_correction_type empirical
_exptl_absorpt_process_details 'SADABAS 2.10 (Bruker 2003)'
_exptl_crystal_colour Colourless
_exptl_crystal_density_diffrn 0.880
_exptl_crystal_density_method 'not measured'
_exptl_crystal_description Hexagonal
_exptl_crystal_F_000 8864
_exptl_crystal_size_max 0.21
_exptl_crystal_size_mid 0.19
_exptl_crystal_size_min 0.18
_platon_squeeze_details ' ?'
_refine_diff_density_max 1.537
_refine_diff_density_min -0.723
_refine_diff_density_rms 0.153
_refine_ls_extinction_method none
_refine_ls_goodness_of_fit_ref 1.064
_refine_ls_hydrogen_treatment constr
_refine_ls_matrix_type full
_refine_ls_number_parameters 307
_refine_ls_number_reflns 7752
_refine_ls_number_restraints 0
_refine_ls_restrained_S_all 1.064
_refine_ls_R_factor_all 0.1422
_refine_ls_R_factor_gt 0.0976
_refine_ls_shift/su_max 0.000
_refine_ls_shift/su_mean 0.000
_refine_ls_structure_factor_coef Fsqd
_refine_ls_weighting_details 'calc w=1/[\s^2^(Fo^2^)+(0.1656P)^2^+257.4813P] where P=(Fo^2^+2Fc^2^)/3'
_refine_ls_weighting_scheme calc
_refine_ls_wR_factor_gt 0.2784
_refine_ls_wR_factor_ref 0.3065
_reflns_number_gt 5222
_reflns_number_total 7752
_reflns_threshold_expression >2sigma(I)
_cod_data_source_file c4cc09955a2.cif
_cod_data_source_block 2-MeCN
_cod_depositor_comments
;
The following automatic conversions were performed:

'_symmetry_cell_setting' value 'Tetragonal' changed to 'tetragonal'
according to
/usr/data/users/saulius/crontab/automatic-downloads/rss-feeds/RSC/lib/dictionaries/cif_core.dic
dictionary named 'cif_core.dic' version 2.4.2 from 2011-04-26.

Automatic conversion script
Id: cif_fix_values 2935 2014-11-11 08:27:57Z andrius 

 Adding full bibliography for 7116274--7116278.cif.
;
_cod_original_cell_volume 33570(3)
_cod_original_sg_symbol_H-M I41/amd
_cod_database_code 7116275

loop_
_symmetry_equiv_pos_as_xyz
'x, y, z'
'-y+1/4, x+3/4, z+1/4'
'-x, -y+1/2, z'
'y+1/4, -x+1/4, z+3/4'
'x, -y, -z'
'-x, y+1/2, -z'
'y+1/4, x+3/4, -z+1/4'
'-y+1/4, -x+1/4, -z+3/4'
'x+1/2, y+1/2, z+1/2'
'-y+3/4, x+5/4, z+3/4'
'-x+1/2, -y+1, z+1/2'
'y+3/4, -x+3/4, z+5/4'
'x+1/2, -y+1/2, -z+1/2'
'-x+1/2, y+1, -z+1/2'
'y+3/4, x+5/4, -z+3/4'
'-y+3/4, -x+3/4, -z+5/4'
'-x, -y, -z'
'y-1/4, -x-3/4, -z-1/4'
'x, y-1/2, -z'
'-y-1/4, x-1/4, -z-3/4'
'-x, y, z'
'x, -y-1/2, z'
'-y-1/4, -x-3/4, z-1/4'
'y-1/4, x-1/4, z-3/4'
'-x+1/2, -y+1/2, -z+1/2'
'y+1/4, -x-1/4, -z+1/4'
'x+1/2, y, -z+1/2'
'-y+1/4, x+1/4, -z-1/4'
'-x+1/2, y+1/2, z+1/2'
'x+1/2, -y, z+1/2'
'-y+1/4, -x-1/4, z+1/4'
'y+1/4, x+1/4, z-1/4'

loop_
_atom_site_label
_atom_site_type_symbol
_atom_site_fract_x
_atom_site_fract_y
_atom_site_fract_z
_atom_site_U_iso_or_equiv
_atom_site_adp_type
_atom_site_occupancy
_atom_site_symmetry_multiplicity
_atom_site_calc_flag
_atom_site_refinement_flags
Zn1 Zn 0.22712(4) 0.43927(4) 0.126642(19) 0.0477(3) Uani 1 1 d .
Zn2 Zn 0.27900(4) 0.7500 0.03325(2) 0.0402(4) Uani 1 2 d S
Zn3 Zn 0.19784(5) 0.7500 -0.00923(2) 0.0388(4) Uani 1 2 d S
O1 O 0.2769(2) 0.4079(2) 0.15229(11) 0.0585(16) Uani 1 1 d .
C2 C 0.1882(3) 0.6766(3) 0.03323(18) 0.052(2) Uani 1 1 d .
O3 O 0.1864(2) 0.4822(2) 0.10150(12) 0.0598(16) Uani 1 1 d .
N6 N 0.0414(3) 0.5515(3) 0.04470(13) 0.0503(17) Uani 1 1 d .
O7 O 0.2742(2) 0.4171(2) 0.09669(11) 0.0586(16) Uani 1 1 d .
O8 O 0.1659(2) 0.6950(3) 0.01370(12) 0.0634(16) Uani 1 1 d .
O9 O 0.2276(3) 0.6941(3) 0.04406(13) 0.0711(18) Uani 1 1 d .
C10 C 0.1644(3) 0.6286(4) 0.04539(16) 0.052(2) Uani 1 1 d .
C11 C 0.1941(3) 0.5991(3) 0.06231(15) 0.047(2) Uani 1 1 d .
H11 H 0.2286 0.6102 0.0664 0.057 Uiso 1 1 calc R
C12 C 0.3384(4) 0.4127(3) 0.18622(18) 0.056(2) Uani 1 1 d .
C14 C 0.3144(3) 0.4337(3) 0.16215(16) 0.047(2) Uani 1 1 d .
C15 C 0.2079(3) 0.5224(4) 0.09172(17) 0.052(2) Uani 1 1 d .
C16 C 0.3727(4) 0.4414(3) 0.19991(17) 0.053(2) Uani 1 1 d .
H16 H 0.3831 0.4745 0.1933 0.064 Uiso 1 1 calc R
C17 C 0.1146(3) 0.6128(3) 0.03893(17) 0.052(2) Uani 1 1 d .
H17 H 0.0941 0.6325 0.0270 0.063 Uiso 1 1 calc R
C18 C 0.1747(3) 0.5539(3) 0.07334(17) 0.049(2) Uani 1 1 d .
C19 C 0.3445(6) 0.2500 0.2115(2) 0.056(3) Uani 1 2 d S
H19 H 0.3561 0.2500 0.1940 0.068 Uiso 1 2 calc SR
C20 C 0.0948(3) 0.5673(4) 0.05025(18) 0.054(2) Uani 1 1 d .
C21 C 0.1242(3) 0.5371(4) 0.06710(16) 0.052(2) Uani 1 1 d .
H21 H 0.1105 0.5057 0.0742 0.062 Uiso 1 1 calc R
N22 N 0.3350(4) 0.2919(3) 0.22588(16) 0.075(3) Uani 1 1 d .
C23 C 0.0000 0.5794(5) 0.0504(2) 0.041(3) Uani 1 2 d S
H23 H 0.0000 0.6137 0.0575 0.049 Uiso 1 2 calc SR
O25 O 0.1727(3) 0.3822(3) 0.13019(17) 0.103(3) Uani 1 1 d .
O26 O 0.3287(4) 0.7500 0.06228(18) 0.081(3) Uani 1 2 d S
C27 C 0.3189(6) 0.2752(4) 0.2512(2) 0.099(4) Uani 1 1 d .
H27 H 0.3099 0.2972 0.2654 0.119 Uiso 1 1 calc R
C28 C 0.3802(4) 0.3747(4) 0.23237(19) 0.068(3) Uani 1 1 d .
H28 H 0.3940 0.3618 0.2483 0.082 Uiso 1 1 calc R
C29 C 0.0262(3) 0.5034(4) 0.03566(18) 0.064(2) Uani 1 1 d .
H29 H 0.0485 0.4755 0.0304 0.076 Uiso 1 1 calc R
C30 C 0.3936(4) 0.4243(3) 0.22359(18) 0.057(2) Uani 1 1 d .
C32 C 0.3247(4) 0.3626(3) 0.19513(18) 0.063(3) Uani 1 1 d .
H32 H 0.3004 0.3420 0.1856 0.076 Uiso 1 1 calc R
C33 C 0.3460(5) 0.3437(3) 0.21739(18) 0.070(3) Uani 1 1 d .
O38 O 0.1489(6) 0.7500 -0.0399(2) 0.110(4) Uani 1 2 d S
O4 O 0.2505(3) 0.8053(3) -0.02101(13) 0.0643(17) Uani 1 1 d .
O2 O 0.2523(2) 0.5375(3) 0.09564(12) 0.0590(16) Uani 1 1 d .
O5 O 0.3121(3) 0.6970(4) 0.01018(15) 0.101(3) Uani 1 1 d .
C4 C 0.4309(4) 0.4579(4) 0.2382(2) 0.064(3) Uani 1 1 d .

loop_
_atom_site_aniso_label
_atom_site_aniso_U_11
_atom_site_aniso_U_22
_atom_site_aniso_U_33
_atom_site_aniso_U_23
_atom_site_aniso_U_13
_atom_site_aniso_U_12
Zn1 0.0406(6) 0.0418(6) 0.0607(6) 0.0005(4) -0.0017(4) -0.0062(4)
Zn2 0.0265(6) 0.0537(8) 0.0403(7) 0.000 -0.0042(5) 0.000
Zn3 0.0317(7) 0.0439(8) 0.0407(7) 0.000 -0.0041(5) 0.000
O1 0.082(4) 0.031(3) 0.063(4) -0.004(3) -0.028(3) 0.004(3)
C2 0.035(5) 0.051(5) 0.071(6) 0.011(4) 0.018(4) 0.004(4)
O3 0.044(3) 0.069(4) 0.066(4) 0.021(3) 0.005(3) 0.010(3)
N6 0.035(4) 0.057(4) 0.059(4) 0.004(3) 0.003(3) -0.002(3)
O7 0.050(4) 0.066(4) 0.060(4) -0.018(3) 0.011(3) 0.006(3)
O8 0.056(4) 0.069(4) 0.066(4) 0.022(3) 0.006(3) 0.004(3)
O9 0.058(4) 0.068(4) 0.087(5) 0.009(4) -0.007(4) -0.019(3)
C10 0.026(4) 0.070(6) 0.061(5) 0.009(4) 0.008(4) 0.009(4)
C11 0.025(4) 0.068(6) 0.048(4) 0.001(4) 0.006(3) 0.006(4)
C12 0.065(6) 0.035(5) 0.069(6) -0.011(4) -0.005(5) 0.016(4)
C14 0.062(5) 0.022(4) 0.058(5) -0.006(4) -0.006(4) 0.013(4)
C15 0.037(5) 0.059(6) 0.059(5) -0.004(4) 0.009(4) 0.009(4)
C16 0.064(6) 0.031(4) 0.065(5) -0.007(4) -0.008(4) 0.002(4)
C17 0.046(5) 0.044(5) 0.066(5) 0.007(4) 0.004(4) 0.015(4)
C18 0.024(4) 0.057(5) 0.068(5) 0.002(4) 0.014(4) 0.011(4)
C19 0.109(11) 0.016(5) 0.044(6) 0.000 -0.015(7) 0.000
C20 0.026(4) 0.063(6) 0.072(6) 0.003(5) 0.010(4) 0.009(4)
C21 0.031(4) 0.066(6) 0.058(5) 0.007(4) 0.007(4) 0.011(4)
N22 0.117(7) 0.030(4) 0.078(5) 0.002(4) -0.039(5) -0.006(4)
C23 0.014(5) 0.061(7) 0.048(6) 0.005(5) 0.000 0.000
O25 0.093(6) 0.087(6) 0.130(7) 0.002(5) 0.004(5) -0.044(5)
O26 0.052(6) 0.124(9) 0.066(6) 0.000 -0.039(5) 0.000
C27 0.156(12) 0.057(6) 0.084(8) -0.019(6) -0.005(8) 0.014(7)
C28 0.085(7) 0.047(5) 0.073(6) 0.000(5) -0.022(5) 0.011(5)
C29 0.042(4) 0.079(7) 0.070(6) -0.017(5) 0.003(4) 0.008(5)
C30 0.061(6) 0.041(5) 0.068(6) -0.018(4) -0.012(4) 0.015(4)
C32 0.085(7) 0.031(4) 0.075(6) -0.011(4) -0.037(5) 0.005(4)
C33 0.115(9) 0.036(5) 0.060(6) -0.001(4) -0.016(6) -0.006(5)
O38 0.146(12) 0.100(9) 0.085(7) 0.000 -0.062(8) 0.000
O4 0.047(4) 0.062(4) 0.083(4) 0.015(3) 0.004(3) -0.009(3)
O2 0.025(3) 0.082(4) 0.070(4) 0.017(3) -0.007(3) 0.004(3)
O5 0.092(6) 0.123(7) 0.088(5) -0.053(5) -0.001(5) 0.017(5)
C4 0.057(6) 0.065(7) 0.070(6) -0.028(5) -0.019(5) 0.003(5)

loop_
_atom_type_symbol
_atom_type_description
_atom_type_scat_dispersion_real
_atom_type_scat_dispersion_imag
_atom_type_scat_source
C C 0.0033 0.0016 'International Tables Vol C Tables 4.2.6.8 and 6.1.1.4'
H H 0.0000 0.0000 'International Tables Vol C Tables 4.2.6.8 and 6.1.1.4'
N N 0.0061 0.0033 'International Tables Vol C Tables 4.2.6.8 and 6.1.1.4'
O O 0.0106 0.0060 'International Tables Vol C Tables 4.2.6.8 and 6.1.1.4'
Zn Zn 0.2839 1.4301 'International Tables Vol C Tables 4.2.6.8 and 6.1.1.4'

loop_
_geom_angle_atom_site_label_1
_geom_angle_atom_site_label_2
_geom_angle_atom_site_label_3
_geom_angle
_geom_angle_site_symmetry_1
_geom_angle_site_symmetry_3
O3 Zn1 O1 169.1(3) . .
O3 Zn1 O25 95.6(3) . .
O1 Zn1 O25 95.1(3) . .
O3 Zn1 O7 88.3(3) . .
O1 Zn1 O7 90.6(3) . .
O25 Zn1 O7 105.9(3) . .
O3 Zn1 O2 87.4(3) . 16_554
O1 Zn1 O2 87.2(2) . 16_554
O25 Zn1 O2 109.3(3) . 16_554
O7 Zn1 O2 144.8(3) . 16_554
O3 Zn1 Zn1 86.74(19) . 16_554
O1 Zn1 Zn1 82.56(18) . 16_554
O25 Zn1 Zn1 177.6(3) . 16_554
O7 Zn1 Zn1 74.72(18) . 16_554
O2 Zn1 Zn1 70.17(17) 16_554 16_554
O26 Zn2 O5 100.3(3) . 22_575
O26 Zn2 O5 100.3(3) . .
O5 Zn2 O5 85.9(6) 22_575 .
O26 Zn2 O9 102.2(3) . .
O5 Zn2 O9 157.4(3) 22_575 .
O5 Zn2 O9 87.6(3) . .
O26 Zn2 O9 102.2(3) . 22_575
O5 Zn2 O9 87.6(3) 22_575 22_575
O5 Zn2 O9 157.4(3) . 22_575
O9 Zn2 O9 90.1(4) . 22_575
O26 Zn2 Zn3 176.8(3) . .
O5 Zn2 Zn3 82.0(2) 22_575 .
O5 Zn2 Zn3 82.0(2) . .
O9 Zn2 Zn3 75.62(19) . .
O9 Zn2 Zn3 75.62(19) 22_575 .
O8 Zn3 O8 88.9(4) 22_575 .
O8 Zn3 O38 102.0(4) 22_575 .
O8 Zn3 O38 102.0(4) . .
O8 Zn3 O4 87.6(3) 22_575 .
O8 Zn3 O4 157.8(3) . .
O38 Zn3 O4 100.2(4) . .
O8 Zn3 O4 157.8(3) 22_575 22_575
O8 Zn3 O4 87.6(3) . 22_575
O38 Zn3 O4 100.2(4) . 22_575
O4 Zn3 O4 87.5(4) . 22_575
O8 Zn3 Zn2 81.63(19) 22_575 .
O8 Zn3 Zn2 81.63(19) . .
O38 Zn3 Zn2 174.8(4) . .
O4 Zn3 Zn2 76.19(19) . .
O4 Zn3 Zn2 76.19(19) 22_575 .
C14 O1 Zn1 122.4(5) . .
O9 C2 O8 126.9(8) . .
O9 C2 C10 115.9(8) . .
O8 C2 C10 117.2(8) . .
C15 O3 Zn1 118.5(6) . .
C23 N6 C29 109.5(7) . .
C23 N6 C20 124.4(8) . .
C29 N6 C20 125.6(7) . .
C14 O7 Zn1 132.4(6) 16_554 .
C2 O8 Zn3 123.4(6) . .
C2 O9 Zn2 131.5(6) . .
C11 C10 C17 120.1(8) . .
C11 C10 C2 119.0(7) . .
C17 C10 C2 120.9(8) . .
C10 C11 C18 121.3(7) . .
C16 C12 C32 119.3(8) . .
C16 C12 C14 120.8(8) . .
C32 C12 C14 119.9(8) . .
O1 C14 O7 125.6(8) . 16_554
O1 C14 C12 117.3(7) . .
O7 C14 C12 117.1(8) 16_554 .
O2 C15 O3 126.6(8) . .
O2 C15 C18 117.4(8) . .
O3 C15 C18 116.0(8) . .
C12 C16 C30 122.4(8) . .
C10 C17 C20 118.6(8) . .
C21 C18 C11 119.7(8) . .
C21 C18 C15 120.0(8) . .
C11 C18 C15 120.3(7) . .
N22 C19 N22 108.2(11) 22_565 .
C21 C20 C17 122.1(8) . .
C21 C20 N6 118.6(8) . .
C17 C20 N6 119.3(8) . .
C20 C21 C18 118.2(8) . .
C19 N22 C33 123.1(9) . .
C19 N22 C27 108.5(8) . .
C33 N22 C27 128.0(8) . .
N6 C23 N6 107.9(11) 21 .
C27 C27 N22 107.4(5) 22_565 .
C30 C28 C33 119.3(9) . .
C29 C29 N6 106.5(5) 21 .
C28 C30 C16 118.2(8) . .
C28 C30 C4 121.4(9) . .
C16 C30 C4 120.3(9) . .
C33 C32 C12 120.0(8) . .
C32 C33 N22 120.8(8) . .
C32 C33 C28 120.6(8) . .
N22 C33 C28 118.6(8) . .
C4 O4 Zn3 131.3(6) 23_675 .
C15 O2 Zn1 136.1(6) . 16_554
C4 O5 Zn2 124.3(7) 10_544 .
O4 C4 O5 126.1(9) 31_665 12_454
O4 C4 C30 119.5(9) 31_665 .
O5 C4 C30 114.4(10) 12_454 .

loop_
_geom_bond_atom_site_label_1
_geom_bond_atom_site_label_2
_geom_bond_distance
_geom_bond_site_symmetry_2
Zn1 O3 1.989(6) .
Zn1 O1 2.000(5) .
Zn1 O25 2.024(7) .
Zn1 O7 2.034(5) .
Zn1 O2 2.098(6) 16_554
Zn1 Zn1 3.0266(18) 16_554
Zn2 O26 1.959(8) .
Zn2 O5 1.990(7) 22_575
Zn2 O5 1.990(7) .
Zn2 O9 2.020(6) .
Zn2 O9 2.020(6) 22_575
Zn2 Zn3 3.0114(16) .
Zn3 O8 2.008(6) 22_575
Zn3 O8 2.008(6) .
Zn3 O38 2.014(10) .
Zn3 O4 2.044(6) .
Zn3 O4 2.044(6) 22_575
O1 C14 1.269(10) .
C2 O9 1.234(11) .
C2 O8 1.246(10) .
C2 C10 1.504(12) .
O3 C15 1.268(10) .
N6 C23 1.309(10) .
N6 C29 1.371(12) .
N6 C20 1.452(10) .
O7 C14 1.259(10) 16_554
C10 C11 1.379(11) .
C10 C17 1.377(12) .
C11 C18 1.380(12) .
C12 C16 1.341(12) .
C12 C32 1.405(13) .
C12 C14 1.481(12) .
C14 O7 1.259(10) 16_554
C15 O2 1.214(10) .
C15 C18 1.504(12) .
C16 C30 1.400(12) .
C17 C20 1.394(12) .
C18 C21 1.397(11) .
C19 N22 1.323(11) 22_565
C19 N22 1.323(11) .
C20 C21 1.382(12) .
N22 C33 1.420(12) .
N22 C27 1.431(15) .
C23 N6 1.309(10) 21
C27 C27 1.29(2) 22_565
C28 C30 1.388(13) .
C28 C33 1.409(13) .
C29 C29 1.340(18) 21
C30 C4 1.487(12) .
C32 C33 1.357(12) .
O4 C4 1.217(12) 23_675
O2 Zn1 2.098(6) 16_554
O5 C4 1.304(12) 10_544
C4 O4 1.217(12) 31_665
C4 O5 1.304(12) 12_454

loop_
_platon_squeeze_void_nr
_platon_squeeze_void_average_x
_platon_squeeze_void_average_y
_platon_squeeze_void_average_z
_platon_squeeze_void_volume
_platon_squeeze_void_count_electrons
1 -0.022 0.141 0.002 21844.2 5326.7
